data_7229304
loop_
_publ_author_name
'Kundu, Anu'
'Karthikeyan, Subramanian'
'Moon, Dohyun'
'Anthony, Philip Philip'

_publ_section_title
;
 Self-reversible thermofluorochromism of D-A-D triphenylamine derivatives
 and effect of molecular conformation and packing
;
_journal_name_full CrystEngComm
_journal_paper_doi 10.1039/C7CE01538K
_journal_year 2017
_chemical_formula_moiety '2(C50 H38 N4 O2), C7 H8'
_chemical_formula_sum 'C107 H84 N8 O4'
_chemical_formula_weight 1545.82
_chemical_name_systematic 'Bis-3-methoxy triphenylamine-dicyanophenyl'
_space_group_crystal_system monoclinic
_space_group_IT_number 14
_space_group_name_Hall '-P 2ybc'
_space_group_name_H-M_alt 'P 1 21/c 1'
_symmetry_space_group_name_Hall '-P 2ybc'
_symmetry_space_group_name_H-M 'P 1 21/c 1'
_atom_sites_solution_hydrogens geom
_audit_creation_method SHELXL-2014/7
_audit_update_record
;
2017-08-24 deposited with the CCDC.
2017-10-09 downloaded from the CCDC.
;
_cell_angle_alpha 90
_cell_angle_beta 93.39(3)
_cell_angle_gamma 90
_cell_formula_units_Z 2
_cell_length_a 9.7430(19)
_cell_length_b 8.5910(17)
_cell_length_c 48.988(10)
_cell_measurement_reflns_used 177472
_cell_measurement_temperature 100(2)
_cell_measurement_theta_max 33.548
_cell_measurement_theta_min 0.361
_cell_volume 4093.2(14)
_computing_cell_refinement '<i>HKL3000sm</i>(Otwinowski & Minor, 1997)'
_computing_data_collection '<i>PAL ADSC Quantum-210 ADX Program</i>(Arvai & Nielsen, 1983)'
_computing_data_reduction '<i>HKL3000sm</i>(Otwinowski & Minor, 1997)'
_computing_molecular_graphics '<i>DIAMOND</i>(Putz, Brandenburg, 2007)'
_computing_publication_material '<i>enCIFer 1.5.1</i>'
_computing_structure_refinement '<i>SHELXL-2014/7</i>(Sheldrick, 2015b)'
_computing_structure_solution '<i>SHELXT-2014/5</i>(Sheldrick, 2015a)'
_diffrn_ambient_temperature 100(2)
_diffrn_measured_fraction_theta_full 0.953
_diffrn_measured_fraction_theta_max 0.949
_diffrn_measurement_device_type 'ADSC Q210 CCD area detector'
_diffrn_measurement_method 'omega scan'
_diffrn_radiation_type synchrotron
_diffrn_radiation_wavelength 0.630
_diffrn_reflns_av_R_equivalents 0.0425
_diffrn_reflns_av_unetI/netI 0.0357
_diffrn_reflns_Laue_measured_fraction_full 0.953
_diffrn_reflns_Laue_measured_fraction_max 0.949
_diffrn_reflns_limit_h_max 13
_diffrn_reflns_limit_h_min -13
_diffrn_reflns_limit_k_max 11
_diffrn_reflns_limit_k_min -11
_diffrn_reflns_limit_l_max 68
_diffrn_reflns_limit_l_min -68
_diffrn_reflns_number 38285
_diffrn_reflns_point_group_measured_fraction_full 0.953
_diffrn_reflns_point_group_measured_fraction_max 0.949
_diffrn_reflns_theta_full 22.210
_diffrn_reflns_theta_max 25.997
_diffrn_reflns_theta_min 1.476
_diffrn_source 'PLSII 2D bending magnet'
_exptl_absorpt_coefficient_mu 0.060
_exptl_absorpt_correction_T_max 0.995
_exptl_absorpt_correction_T_min 0.987
_exptl_absorpt_correction_type empirical
_exptl_absorpt_process_details '<i>HKL3000sm Scalepack(Otwinowski & Minor, 1997)</i>'
_exptl_crystal_colour red
_exptl_crystal_density_diffrn 1.254
_exptl_crystal_description plate
_exptl_crystal_F_000 1628
_exptl_crystal_preparation Luminescent
_exptl_crystal_recrystallization_method 'Re-crystallisation from solvent'
_exptl_crystal_size_max 0.210
_exptl_crystal_size_mid 0.095
_exptl_crystal_size_min 0.088
_refine_diff_density_max 0.422
_refine_diff_density_min -0.517
_refine_diff_density_rms 0.064
_refine_ls_extinction_method none
_refine_ls_goodness_of_fit_ref 1.073
_refine_ls_hydrogen_treatment constr
_refine_ls_matrix_type full
_refine_ls_number_parameters 544
_refine_ls_number_reflns 10950
_refine_ls_number_restraints 0
_refine_ls_restrained_S_all 1.073
_refine_ls_R_factor_all 0.0602
_refine_ls_R_factor_gt 0.0482
_refine_ls_shift/su_max 0.001
_refine_ls_shift/su_mean 0.000
_refine_ls_structure_factor_coef Fsqd
_refine_ls_weighting_details 'w=1/[\s^2^(Fo^2^)+(0.0932P)^2^+0.2632P] where P=(Fo^2^+2Fc^2^)/3'
_refine_ls_weighting_scheme calc
_refine_ls_wR_factor_gt 0.1334
_refine_ls_wR_factor_ref 0.1415
_reflns_Friedel_coverage 0.000
_reflns_number_gt 8741
_reflns_number_total 10950
_reflns_threshold_expression 'I > 2\s(I)'
_cod_data_source_file c7ce01538k2.cif
_cod_data_source_block SPA114
_cod_database_code 7229304
_shelx_shelxl_version_number 2014/7
_shelx_space_group_comment
;
The symmetry employed for this shelxl refinement is uniquely defined
by the following loop, which should always be used as a source of
symmetry information in preference to the above space-group names.
They are only intended as comments.
;
_shelx_estimated_absorpt_t_min 0.987
_shelx_estimated_absorpt_t_max 0.995

loop_
_space_group_symop_operation_xyz
'x, y, z'
'-x, y+1/2, -z+1/2'
'-x, -y, -z'
'x, -y-1/2, z-1/2'

loop_
_atom_site_label
_atom_site_type_symbol
_atom_site_fract_x
_atom_site_fract_y
_atom_site_fract_z
_atom_site_U_iso_or_equiv
_atom_site_adp_type
_atom_site_occupancy
_atom_site_site_symmetry_order
_atom_site_calc_flag
_atom_site_refinement_flags_posn
_atom_site_refinement_flags_adp
_atom_site_refinement_flags_occupancy
_atom_site_disorder_assembly
_atom_site_disorder_group
O1 O 1.05735(8) 0.71728(12) 0.40578(2) 0.0242(2) Uani 1 1 d . . . . .
O2 O 0.15323(9) 0.97419(10) 0.54340(2) 0.02094(18) Uani 1 1 d . . . . .
N1 N 1.02668(9) 0.63835(13) 0.30775(2) 0.01712(19) Uani 1 1 d . . . . .
N2 N 0.13769(9) 0.84759(13) 0.63956(2) 0.0177(2) Uani 1 1 d . . . . .
N3 N 0.48709(11) 0.82267(16) 0.37905(2) 0.0325(3) Uani 1 1 d . . . . .
N4 N 0.65094(14) 0.56017(19) 0.56029(2) 0.0449(4) Uani 1 1 d . . . . .
C1 C 0.96583(10) 0.63985(13) 0.33306(2) 0.0139(2) Uani 1 1 d . . . . .
C2 C 1.04617(10) 0.67424(13) 0.35690(2) 0.0142(2) Uani 1 1 d . . . . .
H2 H 1.1420 0.6926 0.3561 0.017 Uiso 1 1 calc R U . . .
C3 C 0.98536(11) 0.68147(14) 0.38180(2) 0.0157(2) Uani 1 1 d . . . . .
C4 C 0.84370(11) 0.65724(14) 0.38383(2) 0.0158(2) Uani 1 1 d . . . . .
C5 C 0.76653(11) 0.61963(14) 0.35972(2) 0.0159(2) Uani 1 1 d . . . . .
H5 H 0.6707 0.6009 0.3605 0.019 Uiso 1 1 calc R U . . .
C6 C 0.82573(11) 0.60894(14) 0.33484(2) 0.0163(2) Uani 1 1 d . . . . .
H6 H 0.7711 0.5805 0.3189 0.020 Uiso 1 1 calc R U . . .
C7 C 1.20135(12) 0.74610(18) 0.40480(2) 0.0271(3) Uani 1 1 d . . . . .
H7A H 1.2461 0.6547 0.3973 0.041 Uiso 1 1 calc R U . . .
H7B H 1.2408 0.7670 0.4233 0.041 Uiso 1 1 calc R U . . .
H7C H 1.2159 0.8364 0.3931 0.041 Uiso 1 1 calc R U . . .
C8 C 0.78637(11) 0.66895(15) 0.41049(2) 0.0184(2) Uani 1 1 d . . . . .
H8 H 0.8460 0.6388 0.4256 0.022 Uiso 1 1 calc R U . . .
C9 C 0.65973(11) 0.71689(14) 0.41669(2) 0.0164(2) Uani 1 1 d . . . . .
C10 C 0.56418(12) 0.77512(15) 0.39562(2) 0.0203(2) Uani 1 1 d . . . . .
C11 C 0.20256(11) 0.83982(14) 0.61463(2) 0.0164(2) Uani 1 1 d . . . . .
C12 C 0.14485(11) 0.91650(14) 0.59152(2) 0.0177(2) Uani 1 1 d . . . . .
H12 H 0.0637 0.9768 0.5928 0.021 Uiso 1 1 calc R U . . .
C13 C 0.20647(11) 0.90434(13) 0.56671(2) 0.0159(2) Uani 1 1 d . . . . .
C14 C 0.32833(11) 0.81788(13) 0.56413(2) 0.0155(2) Uani 1 1 d . . . . .
C15 C 0.38442(11) 0.74449(14) 0.58787(2) 0.0174(2) Uani 1 1 d . . . . .
H15 H 0.4668 0.6861 0.5869 0.021 Uiso 1 1 calc R U . . .
C16 C 0.32348(11) 0.75449(14) 0.61262(2) 0.0177(2) Uani 1 1 d . . . . .
H16 H 0.3640 0.7032 0.6283 0.021 Uiso 1 1 calc R U . . .
C17 C 0.01966(14) 1.04032(18) 0.54345(2) 0.0328(3) Uani 1 1 d . . . . .
H17A H -0.0457 0.9612 0.5490 0.049 Uiso 1 1 calc R U . . .
H17B H -0.0081 1.0778 0.5251 0.049 Uiso 1 1 calc R U . . .
H17C H 0.0206 1.1275 0.5564 0.049 Uiso 1 1 calc R U . . .
C18 C 0.38406(11) 0.80928(13) 0.53726(2) 0.0157(2) Uani 1 1 d . . . . .
H18 H 0.3348 0.8687 0.5236 0.019 Uiso 1 1 calc R U . . .
C19 C 0.49362(11) 0.73164(14) 0.52827(2) 0.0165(2) Uani 1 1 d . . . . .
C20 C 0.57971(13) 0.63647(18) 0.54646(2) 0.0267(3) Uani 1 1 d . . . . .
C21 C 0.61388(11) 0.72115(14) 0.44497(2) 0.0158(2) Uani 1 1 d . . . . .
C22 C 0.67545(11) 0.62449(15) 0.46502(2) 0.0203(2) Uani 1 1 d . . . . .
H22 H 0.7449 0.5534 0.4603 0.024 Uiso 1 1 calc R U . . .
C23 C 0.63660(11) 0.63082(15) 0.49177(2) 0.0195(2) Uani 1 1 d . . . . .
H23 H 0.6811 0.5650 0.5051 0.023 Uiso 1 1 calc R U . . .
C24 C 0.53349(11) 0.73177(14) 0.49952(2) 0.0158(2) Uani 1 1 d . . . . .
C25 C 0.47071(11) 0.82791(14) 0.47928(2) 0.0164(2) Uani 1 1 d . . . . .
H25 H 0.4003 0.8979 0.4839 0.020 Uiso 1 1 calc R U . . .
C26 C 0.51026(11) 0.82207(14) 0.45249(2) 0.0160(2) Uani 1 1 d . . . . .
H26 H 0.4661 0.8878 0.4391 0.019 Uiso 1 1 calc R U . . .
C27 C 0.94637(11) 0.65676(14) 0.28263(2) 0.0151(2) Uani 1 1 d . . . . .
C28 C 0.83997(11) 0.76511(14) 0.27991(2) 0.0178(2) Uani 1 1 d . . . . .
H28 H 0.8203 0.8300 0.2949 0.021 Uiso 1 1 calc R U . . .
C29 C 0.76252(12) 0.77824(15) 0.25522(2) 0.0210(2) Uani 1 1 d . . . . .
H29 H 0.6877 0.8493 0.2537 0.025 Uiso 1 1 calc R U . . .
C30 C 0.79383(12) 0.68809(15) 0.23281(2) 0.0227(2) Uani 1 1 d . . . . .
H30 H 0.7410 0.6975 0.2160 0.027 Uiso 1 1 calc R U . . .
C31 C 0.90267(12) 0.58475(15) 0.23534(2) 0.0215(2) Uani 1 1 d . . . . .
H31 H 0.9263 0.5255 0.2199 0.026 Uiso 1 1 calc R U . . .
C32 C 0.97786(12) 0.56638(14) 0.26014(2) 0.0183(2) Uani 1 1 d . . . . .
H32 H 1.0505 0.4926 0.2618 0.022 Uiso 1 1 calc R U . . .
C33 C 1.17068(10) 0.60883(14) 0.30639(2) 0.0149(2) Uani 1 1 d . . . . .
C34 C 1.24931(12) 0.70729(15) 0.29088(2) 0.0206(2) Uani 1 1 d . . . . .
H34 H 1.2080 0.7947 0.2818 0.025 Uiso 1 1 calc R U . . .
C35 C 1.38832(12) 0.67678(17) 0.28875(2) 0.0266(3) Uani 1 1 d . . . . .
H35 H 1.4417 0.7433 0.2781 0.032 Uiso 1 1 calc R U . . .
C36 C 1.44969(12) 0.55035(18) 0.30205(2) 0.0283(3) Uani 1 1 d . . . . .
H36 H 1.5446 0.5295 0.3004 0.034 Uiso 1 1 calc R U . . .
C37 C 1.37153(12) 0.45440(17) 0.31775(2) 0.0250(3) Uani 1 1 d . . . . .
H37 H 1.4138 0.3687 0.3272 0.030 Uiso 1 1 calc R U . . .
C38 C 1.23189(11) 0.48209(14) 0.31985(2) 0.0183(2) Uani 1 1 d . . . . .
H38 H 1.1787 0.4148 0.3304 0.022 Uiso 1 1 calc R U . . .
C39 C -0.00808(11) 0.84888(14) 0.63935(2) 0.0152(2) Uani 1 1 d . . . . .
C40 C -0.07547(11) 0.94875(14) 0.65655(2) 0.0180(2) Uani 1 1 d . . . . .
H40 H -0.0239 1.0134 0.6691 0.022 Uiso 1 1 calc R U . . .
C41 C -0.21819(12) 0.95348(15) 0.65530(2) 0.0223(2) Uani 1 1 d . . . . .
H41 H -0.2639 1.0212 0.6671 0.027 Uiso 1 1 calc R U . . .
C42 C -0.29474(12) 0.86040(17) 0.63696(2) 0.0250(3) Uani 1 1 d . . . . .
H42 H -0.3923 0.8662 0.6359 0.030 Uiso 1 1 calc R U . . .
C43 C -0.22761(12) 0.75885(16) 0.62026(2) 0.0243(3) Uani 1 1 d . . . . .
H43 H -0.2796 0.6939 0.6078 0.029 Uiso 1 1 calc R U . . .
C44 C -0.08519(12) 0.75131(15) 0.62153(2) 0.0204(2) Uani 1 1 d . . . . .
H44 H -0.0401 0.6798 0.6103 0.024 Uiso 1 1 calc R U . . .
C45 C 0.21855(11) 0.85493(13) 0.66470(2) 0.0151(2) Uani 1 1 d . . . . .
C46 C 0.33807(12) 0.94368(15) 0.66653(2) 0.0200(2) Uani 1 1 d . . . . .
H46 H 0.3641 1.0023 0.6512 0.024 Uiso 1 1 calc R U . . .
C47 C 0.41943(12) 0.94653(17) 0.69081(2) 0.0247(3) Uani 1 1 d . . . . .
H47 H 0.5023 1.0051 0.6919 0.030 Uiso 1 1 calc R U . . .
C48 C 0.38055(13) 0.86453(17) 0.71352(2) 0.0263(3) Uani 1 1 d . . . . .
H48 H 0.4366 0.8665 0.7301 0.032 Uiso 1 1 calc R U . . .
C49 C 0.25958(13) 0.78002(16) 0.71186(2) 0.0235(2) Uani 1 1 d . . . . .
H49 H 0.2317 0.7257 0.7275 0.028 Uiso 1 1 calc R U . . .
C50 C 0.17814(11) 0.77361(14) 0.68758(2) 0.0182(2) Uani 1 1 d . . . . .
H50 H 0.0957 0.7144 0.6866 0.022 Uiso 1 1 calc R U . . .
C1T C -0.0275(3) 0.6082(3) 0.55218(5) 0.0268(5) Uani 0.5 1 d . . P A 1
H1T1 H -0.0864 0.7007 0.5520 0.040 Uiso 0.5 1 calc R U P A 1
H1T2 H 0.0640 0.6348 0.5602 0.040 Uiso 0.5 1 calc R U P A 1
H1T3 H -0.0679 0.5263 0.5631 0.040 Uiso 0.5 1 calc R U P A 1
C2T C -0.01672(15) 0.55670(19) 0.52615(3) 0.0372(3) Uani 1 1 d . . . . .
H2T H -0.0280 0.5956 0.5440 0.045 Uiso 0.5 1 calc R U P A 2
C3T C 0.05986(16) 0.6402(2) 0.50800(3) 0.0396(4) Uani 1 1 d . . . . .
H3T H 0.1007 0.7364 0.5136 0.047 Uiso 1 1 calc R U . . .
C4T C 0.07669(16) 0.5844(2) 0.48210(3) 0.0390(3) Uani 1 1 d . . . . .
H4T H 0.1291 0.6419 0.4698 0.047 Uiso 1 1 calc R U . . .

loop_
_atom_site_aniso_label
_atom_site_aniso_U_11
_atom_site_aniso_U_22
_atom_site_aniso_U_33
_atom_site_aniso_U_23
_atom_site_aniso_U_13
_atom_site_aniso_U_12
O1 0.0130(4) 0.0483(6) 0.0114(3) -0.0067(3) 0.0028(3) -0.0041(4)
O2 0.0283(4) 0.0237(5) 0.0113(3) 0.0029(3) 0.0049(3) 0.0095(4)
N1 0.0121(4) 0.0310(6) 0.0087(3) 0.0005(3) 0.0039(3) 0.0058(4)
N2 0.0133(4) 0.0313(6) 0.0090(3) 0.0003(3) 0.0044(3) 0.0018(4)
N3 0.0256(6) 0.0481(8) 0.0254(5) 0.0150(5) 0.0138(4) 0.0151(5)
N4 0.0442(7) 0.0737(11) 0.0169(5) -0.0041(5) 0.0018(4) 0.0335(7)
C1 0.0139(5) 0.0181(5) 0.0101(4) -0.0004(3) 0.0042(3) 0.0022(4)
C2 0.0103(4) 0.0208(6) 0.0121(4) -0.0014(3) 0.0044(3) 0.0011(4)
C3 0.0137(5) 0.0237(6) 0.0100(4) -0.0026(3) 0.0029(3) 0.0014(4)
C4 0.0133(5) 0.0226(6) 0.0121(4) -0.0017(3) 0.0057(3) 0.0004(4)
C5 0.0119(5) 0.0213(6) 0.0149(4) -0.0019(4) 0.0045(3) -0.0014(4)
C6 0.0142(5) 0.0228(6) 0.0122(4) -0.0032(3) 0.0027(3) -0.0007(4)
C7 0.0142(5) 0.0505(9) 0.0166(5) -0.0024(5) 0.0011(4) -0.0049(5)
C8 0.0151(5) 0.0288(6) 0.0120(4) -0.0025(4) 0.0056(3) -0.0007(4)
C9 0.0160(5) 0.0209(6) 0.0129(4) -0.0011(3) 0.0068(3) -0.0023(4)
C10 0.0204(5) 0.0243(6) 0.0177(4) 0.0034(4) 0.0128(4) 0.0037(5)
C11 0.0177(5) 0.0219(6) 0.0103(4) -0.0002(3) 0.0057(3) 0.0006(4)
C12 0.0198(5) 0.0217(6) 0.0122(4) 0.0000(3) 0.0058(3) 0.0049(4)
C13 0.0210(5) 0.0170(5) 0.0103(4) 0.0008(3) 0.0046(3) 0.0019(4)
C14 0.0176(5) 0.0177(5) 0.0117(4) -0.0010(3) 0.0058(3) -0.0007(4)
C15 0.0149(5) 0.0235(6) 0.0144(4) 0.0001(4) 0.0048(3) 0.0023(4)
C16 0.0172(5) 0.0243(6) 0.0121(4) 0.0015(4) 0.0038(3) 0.0017(4)
C17 0.0410(8) 0.0422(9) 0.0153(5) -0.0001(5) 0.0024(4) 0.0269(7)
C18 0.0174(5) 0.0182(6) 0.0120(4) -0.0003(3) 0.0057(3) -0.0014(4)
C19 0.0167(5) 0.0221(6) 0.0109(4) -0.0023(3) 0.0041(3) 0.0002(4)
C20 0.0251(6) 0.0425(8) 0.0130(4) -0.0050(4) 0.0047(4) 0.0110(5)
C21 0.0131(5) 0.0216(6) 0.0135(4) -0.0021(3) 0.0065(3) -0.0023(4)
C22 0.0179(5) 0.0272(6) 0.0167(4) -0.0006(4) 0.0087(4) 0.0043(5)
C23 0.0174(5) 0.0271(6) 0.0147(4) 0.0010(4) 0.0059(3) 0.0042(5)
C24 0.0143(5) 0.0210(6) 0.0126(4) -0.0030(3) 0.0052(3) -0.0020(4)
C25 0.0154(5) 0.0198(6) 0.0146(4) -0.0029(4) 0.0063(3) -0.0003(4)
C26 0.0148(5) 0.0199(6) 0.0139(4) -0.0009(3) 0.0056(3) -0.0010(4)
C27 0.0146(5) 0.0204(6) 0.0104(4) 0.0010(3) 0.0025(3) 0.0005(4)
C28 0.0165(5) 0.0213(6) 0.0158(4) 0.0002(4) 0.0027(3) 0.0012(4)
C29 0.0171(5) 0.0242(6) 0.0214(5) 0.0055(4) -0.0009(4) 0.0010(5)
C30 0.0247(6) 0.0269(7) 0.0158(4) 0.0046(4) -0.0041(4) -0.0070(5)
C31 0.0266(6) 0.0256(6) 0.0124(4) -0.0021(4) 0.0023(4) -0.0059(5)
C32 0.0209(5) 0.0208(6) 0.0136(4) -0.0009(4) 0.0042(3) 0.0021(4)
C33 0.0123(5) 0.0223(6) 0.0106(4) -0.0033(3) 0.0042(3) 0.0011(4)
C34 0.0215(5) 0.0243(6) 0.0168(4) -0.0017(4) 0.0074(4) -0.0013(5)
C35 0.0209(6) 0.0373(8) 0.0227(5) -0.0083(5) 0.0105(4) -0.0098(5)
C36 0.0116(5) 0.0457(9) 0.0277(5) -0.0139(5) 0.0030(4) -0.0016(5)
C37 0.0176(6) 0.0320(7) 0.0253(5) -0.0049(4) -0.0009(4) 0.0065(5)
C38 0.0159(5) 0.0228(6) 0.0166(4) -0.0016(4) 0.0031(3) 0.0024(4)
C39 0.0141(5) 0.0204(6) 0.0114(4) 0.0022(3) 0.0032(3) 0.0013(4)
C40 0.0185(5) 0.0202(6) 0.0156(4) -0.0010(4) 0.0043(3) 0.0010(4)
C41 0.0196(6) 0.0229(6) 0.0251(5) 0.0021(4) 0.0061(4) 0.0055(5)
C42 0.0152(5) 0.0303(7) 0.0294(5) 0.0076(5) -0.0004(4) 0.0014(5)
C43 0.0237(6) 0.0291(7) 0.0194(5) 0.0027(4) -0.0037(4) -0.0054(5)
C44 0.0228(6) 0.0244(6) 0.0142(4) -0.0016(4) 0.0038(4) -0.0014(5)
C45 0.0148(5) 0.0199(6) 0.0108(4) -0.0014(3) 0.0031(3) 0.0013(4)
C46 0.0191(5) 0.0247(6) 0.0171(4) -0.0026(4) 0.0073(4) -0.0034(5)
C47 0.0167(5) 0.0352(8) 0.0226(5) -0.0102(4) 0.0044(4) -0.0049(5)
C48 0.0224(6) 0.0398(8) 0.0164(5) -0.0060(4) -0.0016(4) 0.0040(5)
C49 0.0256(6) 0.0320(7) 0.0131(4) 0.0027(4) 0.0023(4) 0.0043(5)
C50 0.0186(5) 0.0228(6) 0.0136(4) 0.0008(4) 0.0043(3) -0.0003(4)
C1T 0.0299(13) 0.0268(14) 0.0245(10) -0.0049(9) 0.0082(9) -0.0010(11)
C2T 0.0312(7) 0.0322(9) 0.0464(8) 0.0072(6) -0.0135(6) 0.0040(6)
C3T 0.0302(8) 0.0287(9) 0.0579(9) 0.0088(6) -0.0140(6) 0.0001(6)
C4T 0.0300(7) 0.0329(9) 0.0525(8) 0.0121(6) -0.0110(6) 0.0026(6)

loop_
_atom_type_symbol
_atom_type_description
_atom_type_scat_dispersion_real
_atom_type_scat_dispersion_imag
_atom_type_scat_source
C C 0.0020 0.0010 'International Tables Vol C Tables 4.2.6.8 and 6.1.1.4'
H H 0.0000 0.0000 'International Tables Vol C Tables 4.2.6.8 and 6.1.1.4'
N N 0.0050 0.0020 'International Tables Vol C Tables 4.2.6.8 and 6.1.1.4'
O O 0.0090 0.0050 'International Tables Vol C Tables 4.2.6.8 and 6.1.1.4'

loop_
_geom_angle_atom_site_label_1
_geom_angle_atom_site_label_2
_geom_angle_atom_site_label_3
_geom_angle
_geom_angle_site_symmetry_1
_geom_angle_site_symmetry_3
C3 O1 C7 117.72(8) . .
C13 O2 C17 118.52(8) . .
C1 N1 C27 121.40(8) . .
C1 N1 C33 120.55(8) . .
C27 N1 C33 117.94(8) . .
C11 N2 C39 119.59(8) . .
C11 N2 C45 119.87(9) . .
C39 N2 C45 120.54(8) . .
C2 C1 C6 119.25(8) . .
C2 C1 N1 119.61(9) . .
C6 C1 N1 121.14(9) . .
C3 C2 C1 119.75(9) . .
C3 C2 H2 120.1 . .
C1 C2 H2 120.1 . .
O1 C3 C2 122.75(9) . .
O1 C3 C4 115.39(8) . .
C2 C3 C4 121.83(9) . .
C5 C4 C3 117.08(8) . .
C5 C4 C8 123.93(9) . .
C3 C4 C8 118.97(9) . .
C6 C5 C4 121.88(9) . .
C6 C5 H5 119.1 . .
C4 C5 H5 119.1 . .
C5 C6 C1 120.13(9) . .
C5 C6 H6 119.9 . .
C1 C6 H6 119.9 . .
O1 C7 H7A 109.5 . .
O1 C7 H7B 109.5 . .
H7A C7 H7B 109.5 . .
O1 C7 H7C 109.5 . .
H7A C7 H7C 109.5 . .
H7B C7 H7C 109.5 . .
C9 C8 C4 128.82(10) . .
C9 C8 H8 115.6 . .
C4 C8 H8 115.6 . .
C8 C9 C10 120.35(9) . .
C8 C9 C21 123.18(10) . .
C10 C9 C21 116.39(9) . .
N3 C10 C9 179.14(12) . .
C16 C11 C12 119.40(9) . .
C16 C11 N2 120.62(9) . .
C12 C11 N2 119.98(10) . .
C13 C12 C11 119.87(10) . .
C13 C12 H12 120.1 . .
C11 C12 H12 120.1 . .
O2 C13 C12 122.38(10) . .
O2 C13 C14 115.85(8) . .
C12 C13 C14 121.77(9) . .
C15 C14 C13 116.72(9) . .
C15 C14 C18 125.33(10) . .
C13 C14 C18 117.94(9) . .
C16 C15 C14 122.10(10) . .
C16 C15 H15 118.9 . .
C14 C15 H15 118.9 . .
C15 C16 C11 120.12(10) . .
C15 C16 H16 119.9 . .
C11 C16 H16 119.9 . .
O2 C17 H17A 109.5 . .
O2 C17 H17B 109.5 . .
H17A C17 H17B 109.5 . .
O2 C17 H17C 109.5 . .
H17A C17 H17C 109.5 . .
H17B C17 H17C 109.5 . .
C19 C18 C14 131.51(10) . .
C19 C18 H18 114.2 . .
C14 C18 H18 114.2 . .
C18 C19 C20 121.29(9) . .
C18 C19 C24 124.36(10) . .
C20 C19 C24 114.33(9) . .
N4 C20 C19 177.88(12) . .
C22 C21 C26 118.15(9) . .
C22 C21 C9 120.20(9) . .
C26 C21 C9 121.65(10) . .
C23 C22 C21 120.80(10) . .
C23 C22 H22 119.6 . .
C21 C22 H22 119.6 . .
C22 C23 C24 121.50(10) . .
C22 C23 H23 119.3 . .
C24 C23 H23 119.3 . .
C23 C24 C25 117.64(9) . .
C23 C24 C19 119.40(10) . .
C25 C24 C19 122.96(9) . .
C26 C25 C24 120.82(10) . .
C26 C25 H25 119.6 . .
C24 C25 H25 119.6 . .
C25 C26 C21 121.08(10) . .
C25 C26 H26 119.5 . .
C21 C26 H26 119.5 . .
C28 C27 C32 119.50(10) . .
C28 C27 N1 121.56(9) . .
C32 C27 N1 118.92(10) . .
C29 C28 C27 119.96(10) . .
C29 C28 H28 120.0 . .
C27 C28 H28 120.0 . .
C28 C29 C30 120.50(11) . .
C28 C29 H29 119.8 . .
C30 C29 H29 119.8 . .
C31 C30 C29 119.27(10) . .
C31 C30 H30 120.4 . .
C29 C30 H30 120.4 . .
C30 C31 C32 120.87(10) . .
C30 C31 H31 119.6 . .
C32 C31 H31 119.6 . .
C31 C32 C27 119.82(11) . .
C31 C32 H32 120.1 . .
C27 C32 H32 120.1 . .
C38 C33 C34 119.96(10) . .
C38 C33 N1 120.76(10) . .
C34 C33 N1 119.27(10) . .
C35 C34 C33 119.68(12) . .
C35 C34 H34 120.2 . .
C33 C34 H34 120.2 . .
C36 C35 C34 120.58(11) . .
C36 C35 H35 119.7 . .
C34 C35 H35 119.7 . .
C35 C36 C37 119.46(11) . .
C35 C36 H36 120.3 . .
C37 C36 H36 120.3 . .
C36 C37 C38 120.75(12) . .
C36 C37 H37 119.6 . .
C38 C37 H37 119.6 . .
C33 C38 C37 119.56(11) . .
C33 C38 H38 120.2 . .
C37 C38 H38 120.2 . .
C40 C39 C44 119.47(10) . .
C40 C39 N2 120.48(10) . .
C44 C39 N2 120.04(10) . .
C41 C40 C39 119.84(11) . .
C41 C40 H40 120.1 . .
C39 C40 H40 120.1 . .
C42 C41 C40 120.69(11) . .
C42 C41 H41 119.7 . .
C40 C41 H41 119.7 . .
C43 C42 C41 119.39(11) . .
C43 C42 H42 120.3 . .
C41 C42 H42 120.3 . .
C42 C43 C44 120.57(11) . .
C42 C43 H43 119.7 . .
C44 C43 H43 119.7 . .
C43 C44 C39 119.98(11) . .
C43 C44 H44 120.0 . .
C39 C44 H44 120.0 . .
C46 C45 C50 119.79(10) . .
C46 C45 N2 119.93(9) . .
C50 C45 N2 120.28(10) . .
C47 C46 C45 119.88(10) . .
C47 C46 H46 120.1 . .
C45 C46 H46 120.1 . .
C48 C47 C46 120.52(11) . .
C48 C47 H47 119.7 . .
C46 C47 H47 119.7 . .
C49 C48 C47 119.43(11) . .
C49 C48 H48 120.3 . .
C47 C48 H48 120.3 . .
C48 C49 C50 120.81(11) . .
C48 C49 H49 119.6 . .
C50 C49 H49 119.6 . .
C49 C50 C45 119.52(11) . .
C49 C50 H50 120.2 . .
C45 C50 H50 120.2 . .
C2T C1T H1T1 109.5 . .
C2T C1T H1T2 109.5 . .
H1T1 C1T H1T2 109.5 . .
C2T C1T H1T3 109.5 . .
H1T1 C1T H1T3 109.5 . .
H1T2 C1T H1T3 109.5 . .
C1T C2T C3T 120.34(19) . .
C1T C2T C4T 119.99(18) . 3_566
C3T C2T C4T 119.59(15) . 3_566
C3T C2T H2T 120.2 . .
C4T C2T H2T 120.2 3_566 .
C4T C3T C2T 120.47(16) . .
C4T C3T H3T 119.8 . .
C2T C3T H3T 119.8 . .
C3T C4T C2T 119.95(15) . 3_566
C3T C4T H4T 120.0 . .
C2T C4T H4T 120.0 3_566 .

loop_
_geom_bond_atom_site_label_1
_geom_bond_atom_site_label_2
_geom_bond_distance
_geom_bond_site_symmetry_2
O1 C3 1.3672(12) .
O1 C7 1.4282(14) .
O2 C13 1.3651(12) .
O2 C17 1.4201(15) .
N1 C1 1.4060(11) .
N1 C27 1.4273(13) .
N1 C33 1.4311(13) .
N2 C11 1.4096(12) .
N2 C39 1.4197(14) .
N2 C45 1.4235(13) .
N3 C10 1.1481(16) .
N4 C20 1.1467(17) .
C1 C2 1.3983(14) .
C1 C6 1.3983(14) .
C2 C3 1.3886(12) .
C2 H2 0.9500 .
C3 C4 1.4052(14) .
C4 C5 1.3998(14) .
C4 C8 1.4542(13) .
C5 C6 1.3822(13) .
C5 H5 0.9500 .
C6 H6 0.9500 .
C7 H7A 0.9800 .
C7 H7B 0.9800 .
C7 H7C 0.9800 .
C8 C9 1.3522(15) .
C8 H8 0.9500 .
C9 C10 1.4383(16) .
C9 C21 1.4811(13) .
C11 C16 1.3960(15) .
C11 C12 1.3988(14) .
C12 C13 1.3906(13) .
C12 H12 0.9500 .
C13 C14 1.4125(15) .
C14 C15 1.4050(14) .
C14 C18 1.4549(12) .
C15 C16 1.3839(13) .
C15 H15 0.9500 .
C16 H16 0.9500 .
C17 H17A 0.9800 .
C17 H17B 0.9800 .
C17 H17C 0.9800 .
C18 C19 1.3542(15) .
C18 H18 0.9500 .
C19 C20 1.4414(17) .
C19 C24 1.4830(13) .
C21 C22 1.3942(16) .
C21 C26 1.3966(15) .
C22 C23 1.3865(13) .
C22 H22 0.9500 .
C23 C24 1.3967(15) .
C23 H23 0.9500 .
C24 C25 1.4028(15) .
C25 C26 1.3905(13) .
C25 H25 0.9500 .
C26 H26 0.9500 .
C27 C28 1.3938(16) .
C27 C32 1.3970(14) .
C28 C29 1.3916(15) .
C28 H28 0.9500 .
C29 C30 1.3922(17) .
C29 H29 0.9500 .
C30 C31 1.3829(18) .
C30 H30 0.9500 .
C31 C32 1.3899(15) .
C31 H31 0.9500 .
C32 H32 0.9500 .
C33 C38 1.3889(16) .
C33 C34 1.3960(15) .
C34 C35 1.3894(17) .
C34 H34 0.9500 .
C35 C36 1.384(2) .
C35 H35 0.9500 .
C36 C37 1.3857(19) .
C36 H36 0.9500 .
C37 C38 1.3910(16) .
C37 H37 0.9500 .
C38 H38 0.9500 .
C39 C40 1.3937(14) .
C39 C44 1.3969(16) .
C40 C41 1.3889(16) .
C40 H40 0.9500 .
C41 C42 1.3869(18) .
C41 H41 0.9500 .
C42 C43 1.3861(18) .
C42 H42 0.9500 .
C43 C44 1.3869(17) .
C43 H43 0.9500 .
C44 H44 0.9500 .
C45 C46 1.3903(16) .
C45 C50 1.3974(14) .
C46 C47 1.3901(16) .
C46 H46 0.9500 .
C47 C48 1.3883(18) .
C47 H47 0.9500 .
C48 C49 1.3826(19) .
C48 H48 0.9500 .
C49 C50 1.3912(15) .
C49 H49 0.9500 .
C50 H50 0.9500 .
C1T C2T 1.360(3) .
C1T H1T1 0.9800 .
C1T H1T2 0.9800 .
C1T H1T3 0.9800 .
C2T C3T 1.393(2) .
C2T C4T 1.395(2) 3_566
C2T H2T 0.9500 .
C3T C4T 1.375(2) .
C3T H3T 0.9500 .
C4T C2T 1.395(2) 3_566
C4T H4T 0.9500 .

loop_
_geom_torsion_atom_site_label_1
_geom_torsion_atom_site_label_2
_geom_torsion_atom_site_label_3
_geom_torsion_atom_site_label_4
_geom_torsion
_geom_torsion_site_symmetry_1
_geom_torsion_site_symmetry_4
C27 N1 C1 C2 -158.46(11) . .
C33 N1 C1 C2 25.32(16) . .
C27 N1 C1 C6 20.93(17) . .
C33 N1 C1 C6 -155.29(11) . .
C6 C1 C2 C3 -1.77(17) . .
N1 C1 C2 C3 177.63(10) . .
C7 O1 C3 C2 -0.82(18) . .
C7 O1 C3 C4 -178.79(11) . .
C1 C2 C3 O1 -178.76(11) . .
C1 C2 C3 C4 -0.92(18) . .
O1 C3 C4 C5 -179.72(11) . .
C2 C3 C4 C5 2.29(17) . .
O1 C3 C4 C8 -1.04(16) . .
C2 C3 C4 C8 -179.03(11) . .
C3 C4 C5 C6 -1.00(18) . .
C8 C4 C5 C6 -179.62(11) . .
C4 C5 C6 C1 -1.63(18) . .
C2 C1 C6 C5 3.03(17) . .
N1 C1 C6 C5 -176.36(11) . .
C5 C4 C8 C9 -33.1(2) . .
C3 C4 C8 C9 148.35(13) . .
C4 C8 C9 C10 -4.2(2) . .
C4 C8 C9 C21 179.18(11) . .
C39 N2 C11 C16 -143.32(12) . .
C45 N2 C11 C16 37.01(16) . .
C39 N2 C11 C12 35.89(16) . .
C45 N2 C11 C12 -143.77(12) . .
C16 C11 C12 C13 1.40(18) . .
N2 C11 C12 C13 -177.83(11) . .
C17 O2 C13 C12 -10.22(17) . .
C17 O2 C13 C14 169.53(11) . .
C11 C12 C13 O2 178.73(11) . .
C11 C12 C13 C14 -1.01(18) . .
O2 C13 C14 C15 -179.72(10) . .
C12 C13 C14 C15 0.03(17) . .
O2 C13 C14 C18 -0.87(16) . .
C12 C13 C14 C18 178.88(11) . .
C13 C14 C15 C16 0.55(17) . .
C18 C14 C15 C16 -178.20(11) . .
C14 C15 C16 C11 -0.16(18) . .
C12 C11 C16 C15 -0.83(18) . .
N2 C11 C16 C15 178.39(11) . .
C15 C14 C18 C19 1.9(2) . .
C13 C14 C18 C19 -176.83(12) . .
C14 C18 C19 C20 -0.3(2) . .
C14 C18 C19 C24 177.81(11) . .
C8 C9 C21 C22 -24.37(17) . .
C10 C9 C21 C22 158.89(11) . .
C8 C9 C21 C26 154.78(12) . .
C10 C9 C21 C26 -21.96(16) . .
C26 C21 C22 C23 -1.26(18) . .
C9 C21 C22 C23 177.92(11) . .
C21 C22 C23 C24 1.04(19) . .
C22 C23 C24 C25 -0.41(17) . .
C22 C23 C24 C19 178.67(11) . .
C18 C19 C24 C23 -171.17(12) . .
C20 C19 C24 C23 7.02(16) . .
C18 C19 C24 C25 7.86(18) . .
C20 C19 C24 C25 -173.95(11) . .
C23 C24 C25 C26 0.06(17) . .
C19 C24 C25 C26 -178.99(10) . .
C24 C25 C26 C21 -0.33(17) . .
C22 C21 C26 C25 0.92(17) . .
C9 C21 C26 C25 -178.25(10) . .
C1 N1 C27 C28 41.54(16) . .
C33 N1 C27 C28 -142.14(11) . .
C1 N1 C27 C32 -140.05(11) . .
C33 N1 C27 C32 36.26(15) . .
C32 C27 C28 C29 2.54(17) . .
N1 C27 C28 C29 -179.06(10) . .
C27 C28 C29 C30 -2.51(18) . .
C28 C29 C30 C31 0.19(18) . .
C29 C30 C31 C32 2.11(18) . .
C30 C31 C32 C27 -2.07(18) . .
C28 C27 C32 C31 -0.28(17) . .
N1 C27 C32 C31 -178.72(10) . .
C1 N1 C33 C38 49.57(15) . .
C27 N1 C33 C38 -126.77(11) . .
C1 N1 C33 C34 -131.70(11) . .
C27 N1 C33 C34 51.96(15) . .
C38 C33 C34 C35 0.71(16) . .
N1 C33 C34 C35 -178.03(10) . .
C33 C34 C35 C36 -0.51(17) . .
C34 C35 C36 C37 -0.45(18) . .
C35 C36 C37 C38 1.22(18) . .
C34 C33 C38 C37 0.04(16) . .
N1 C33 C38 C37 178.76(10) . .
C36 C37 C38 C33 -1.02(17) . .
C11 N2 C39 C40 -137.65(11) . .
C45 N2 C39 C40 42.01(16) . .
C11 N2 C39 C44 41.37(16) . .
C45 N2 C39 C44 -138.97(11) . .
C44 C39 C40 C41 -1.76(16) . .
N2 C39 C40 C41 177.27(10) . .
C39 C40 C41 C42 -0.41(17) . .
C40 C41 C42 C43 1.71(18) . .
C41 C42 C43 C44 -0.83(18) . .
C42 C43 C44 C39 -1.33(18) . .
C40 C39 C44 C43 2.62(16) . .
N2 C39 C44 C43 -176.41(10) . .
C11 N2 C45 C46 39.12(16) . .
C39 N2 C45 C46 -140.54(11) . .
C11 N2 C45 C50 -141.07(11) . .
C39 N2 C45 C50 39.27(16) . .
C50 C45 C46 C47 2.38(17) . .
N2 C45 C46 C47 -177.81(11) . .
C45 C46 C47 C48 -1.66(19) . .
C46 C47 C48 C49 -0.2(2) . .
C47 C48 C49 C50 1.4(2) . .
C48 C49 C50 C45 -0.65(19) . .
C46 C45 C50 C49 -1.24(17) . .
N2 C45 C50 C49 178.95(10) . .
C1T C2T C3T C4T 176.73(19) . .
C4T C2T C3T C4T -0.1(2) 3_566 .
C2T C3T C4T C2T 0.1(2) . 3_566
